data_2218250
loop_
_publ_author_name
'Hector, Andrew L.'
'Levason, William'
'Reid, Gillian'
'Reid, Stuart D.'
'Webster, Michael'

_publ_section_title Bis(\h^5^-cyclopentadienyl)bis(2,4,6-trimethylphenyltellurolato)zirconium(IV)
_journal_coeditor_code SJ2480
_journal_issue 5
_journal_name_full 'Acta Crystallographica Section E'
_journal_page_first m667
_journal_paper_doi 10.1107/S1600536808009574
_journal_volume 64
_journal_year 2008
_chemical_formula_iupac '[Zr (C5 H5)2 (C9 H11 Te)2]'
_chemical_formula_moiety 'C28 H32 Te2 Zr'
_chemical_formula_structural '(C5 H5)2 (C9 H11 Te)2 Zr'
_chemical_formula_sum 'C28 H32 Te2 Zr'
_chemical_formula_weight 714.96
_chemical_name_systematic
;
Bis(\h^5^-cyclopentadienyl)bis(2,4,6-trimethylphenyltellurolato)zirconium(IV)
;
_space_group_IT_number 41
_symmetry_cell_setting orthorhombic
_symmetry_space_group_name_Hall 'A 2 -2ab'
_symmetry_space_group_name_H-M 'A b a 2'
_atom_sites_solution_hydrogens geom
_atom_sites_solution_primary direct
_atom_sites_solution_secondary difmap
_audit_creation_method 'SHELXL-97 + hand edit'
_cell_angle_alpha 90.00
_cell_angle_beta 90.00
_cell_angle_gamma 90.00
_cell_formula_units_Z 4
_cell_length_a 9.0483(15)
_cell_length_b 21.881(6)
_cell_length_c 13.806(4)
_cell_measurement_reflns_used 7078
_cell_measurement_temperature 120(2)
_cell_measurement_theta_max 27.48
_cell_measurement_theta_min 2.91
_cell_volume 2733.4(12)
_computing_cell_refinement 'COLLECT (Hooft, 1998) and DENZO (Otwinowski & Minor, 1997)'
_computing_data_collection 'COLLECT (Hooft, 1998) and DENZO (Otwinowski & Minor, 1997)'
_computing_data_reduction 'COLLECT (Hooft, 1998) and DENZO (Otwinowski & Minor, 1997)'
_computing_molecular_graphics 'ORTEPII (Johnson, 1976)'
_computing_publication_material 'SHELXL97 (Sheldrick, 2008)'
_computing_structure_refinement 'SHELXL97 (Sheldrick, 2008)'
_computing_structure_solution 'SHELXS97 (Sheldrick, 2008)'
_diffrn_ambient_temperature 120(2)
_diffrn_measured_fraction_theta_full 0.998
_diffrn_measured_fraction_theta_max 0.998
_diffrn_measurement_device_type 'Bruker Nonius KappaCCD'
_diffrn_measurement_method '\f and \w'
_diffrn_radiation_monochromator graphite
_diffrn_radiation_source 'Bruker-Nonius FR591 rotating anode'
_diffrn_radiation_type MoK\a
_diffrn_radiation_wavelength 0.71073
_diffrn_reflns_av_R_equivalents 0.0586
_diffrn_reflns_av_sigmaI/netI 0.0724
_diffrn_reflns_limit_h_max 11
_diffrn_reflns_limit_h_min -9
_diffrn_reflns_limit_k_max 26
_diffrn_reflns_limit_k_min -28
_diffrn_reflns_limit_l_max 16
_diffrn_reflns_limit_l_min -17
_diffrn_reflns_number 9201
_diffrn_reflns_theta_full 27.51
_diffrn_reflns_theta_max 27.51
_diffrn_reflns_theta_min 3.49
_diffrn_standards_number 0
_exptl_absorpt_coefficient_mu 2.507
_exptl_absorpt_correction_T_max 0.9514
_exptl_absorpt_correction_T_min 0.7582
_exptl_absorpt_correction_type multi-scan
_exptl_absorpt_process_details '(SADABS; Sheldrick, 2007)'
_exptl_crystal_colour red
_exptl_crystal_density_diffrn 1.737
_exptl_crystal_density_method 'not measured'
_exptl_crystal_description plate
_exptl_crystal_F_000 1376
_exptl_crystal_size_max 0.20
_exptl_crystal_size_mid 0.10
_exptl_crystal_size_min 0.02
_refine_diff_density_max 1.500
_refine_diff_density_min -1.163
_refine_ls_abs_structure_details 'Flack (1983), 1405 Friedel pairs'
_refine_ls_abs_structure_Flack 0.14(5)
_refine_ls_extinction_method none
_refine_ls_goodness_of_fit_ref 1.047
_refine_ls_hydrogen_treatment constr
_refine_ls_matrix_type full
_refine_ls_number_parameters 145
_refine_ls_number_reflns 3046
_refine_ls_number_restraints 1
_refine_ls_restrained_S_all 1.046
_refine_ls_R_factor_all 0.0581
_refine_ls_R_factor_gt 0.0404
_refine_ls_shift/su_max 0.001
_refine_ls_shift/su_mean 0.000
_refine_ls_structure_factor_coef Fsqd
_refine_ls_weighting_details 'w=1/[\s^2^(Fo^2^)+(0.0276P)^2^+1.8865P] where P=(Fo^2^+2Fc^2^)/3'
_refine_ls_weighting_scheme calc
_refine_ls_wR_factor_gt 0.0798
_refine_ls_wR_factor_ref 0.0873
_reflns_number_gt 2444
_reflns_number_total 3046
_reflns_threshold_expression I>2\s(I)
_cod_data_source_file sj2480.cif
_cod_data_source_block I
_cod_original_cell_volume 2733.3(12)
_cod_original_sg_symbol_Hall 'A 2 -2ac'
_cod_database_code 2218250
_cod_database_fobs_code 2218250

loop_
_symmetry_equiv_pos_as_xyz
'x, y, z'
'-x, -y, z'
'x+1/2, -y+1/2, z'
'-x+1/2, y+1/2, z'
'x, y+1/2, z+1/2'
'-x, -y+1/2, z+1/2'
'x+1/2, -y+1, z+1/2'
'-x+1/2, y+1, z+1/2'

loop_
_atom_site_type_symbol
_atom_site_label
_atom_site_fract_x
_atom_site_fract_y
_atom_site_fract_z
_atom_site_U_iso_or_equiv
_atom_site_adp_type
_atom_site_calc_flag
_atom_site_refinement_flags
_atom_site_occupancy
Zr Zr1 0.5000 0.5000 -0.06403(8) 0.01613(16) Uani d S 1
Te Te1 0.74620(4) 0.522546(15) 0.06201(7) 0.02158(12) Uani d . 1
C C1 0.4387(14) 0.6120(4) -0.0508(8) 0.066(3) Uani d . 1
H H1 0.4389 0.6355 0.0070 0.079 Uiso calc R 1
C C2 0.3184(8) 0.5854(4) -0.0922(6) 0.043(2) Uani d . 1
H H2 0.2208 0.5869 -0.0670 0.052 Uiso calc R 1
C C3 0.3574(7) 0.5607(3) -0.1807(6) 0.0324(16) Uani d . 1
H H3 0.2915 0.5453 -0.2284 0.039 Uiso calc R 1
C C4 0.5054(9) 0.5768(3) -0.1952(7) 0.051(2) Uani d . 1
H H4 0.5578 0.5726 -0.2544 0.062 Uiso calc R 1
C C5 0.5545(11) 0.6072(4) -0.1164(10) 0.067(4) Uani d . 1
H H5 0.6475 0.6271 -0.1110 0.081 Uiso calc R 1
C C6 0.7316(6) 0.6154(3) 0.1121(5) 0.0222(14) Uani d . 1
C C7 0.6309(7) 0.6307(3) 0.1845(4) 0.0221(16) Uani d . 1
C C8 0.6241(7) 0.6926(3) 0.2140(6) 0.0278(15) Uani d . 1
H H8 0.5545 0.7039 0.2624 0.033 Uiso calc R 1
C C9 0.7141(8) 0.7370(4) 0.1756(6) 0.0293(19) Uani d . 1
C C10 0.8146(8) 0.7201(3) 0.1041(6) 0.0312(17) Uani d . 1
H H10 0.8773 0.7502 0.0764 0.037 Uiso calc R 1
C C11 0.8248(6) 0.6597(3) 0.0723(6) 0.0261(14) Uani d . 1
C C12 0.5339(7) 0.5842(3) 0.2340(5) 0.0296(17) Uani d . 1
H H12A 0.4787 0.5611 0.1852 0.044 Uiso calc R 1
H H12B 0.4644 0.6052 0.2771 0.044 Uiso calc R 1
H H12C 0.5955 0.5562 0.2719 0.044 Uiso calc R 1
C C13 0.6987(9) 0.8020(4) 0.2084(7) 0.041(2) Uani d . 1
H H13A 0.5976 0.8161 0.1961 0.062 Uiso calc R 1
H H13B 0.7685 0.8278 0.1727 0.062 Uiso calc R 1
H H13C 0.7198 0.8046 0.2779 0.062 Uiso calc R 1
C C14 0.9425(8) 0.6443(4) -0.0014(6) 0.0388(19) Uani d . 1
H H14A 0.8958 0.6352 -0.0638 0.058 Uiso calc R 1
H H14B 0.9984 0.6085 0.0207 0.058 Uiso calc R 1
H H14C 1.0097 0.6791 -0.0088 0.058 Uiso calc R 1

loop_
_atom_site_aniso_label
_atom_site_aniso_U_11
_atom_site_aniso_U_22
_atom_site_aniso_U_33
_atom_site_aniso_U_12
_atom_site_aniso_U_13
_atom_site_aniso_U_23
Zr1 0.0179(3) 0.0137(3) 0.0168(3) 0.0028(3) 0.000 0.000
Te1 0.02085(18) 0.01997(19) 0.0239(2) 0.00485(15) -0.00464(18) -0.0039(2)
C1 0.139(10) 0.024(4) 0.035(7) 0.037(5) -0.038(7) -0.002(4)
C2 0.033(4) 0.041(5) 0.055(7) 0.022(3) 0.023(4) 0.028(4)
C3 0.049(4) 0.014(3) 0.035(4) -0.002(3) -0.028(4) 0.003(3)
C4 0.065(5) 0.039(4) 0.050(6) 0.032(4) 0.032(6) 0.034(4)
C5 0.060(6) 0.016(5) 0.126(11) -0.014(4) -0.053(7) 0.028(6)
C6 0.022(3) 0.022(3) 0.022(4) 0.006(2) -0.004(3) -0.006(3)
C7 0.023(3) 0.026(4) 0.017(4) 0.002(3) -0.003(2) -0.008(3)
C8 0.024(3) 0.023(4) 0.036(4) 0.003(3) -0.002(3) -0.009(3)
C9 0.025(4) 0.031(5) 0.032(5) -0.002(3) -0.002(3) -0.013(4)
C10 0.032(4) 0.028(4) 0.033(5) -0.007(3) 0.003(3) -0.007(3)
C11 0.019(3) 0.027(3) 0.032(4) -0.003(2) 0.002(3) 0.002(3)
C12 0.037(4) 0.028(4) 0.023(4) -0.002(3) 0.002(3) -0.004(3)
C13 0.039(4) 0.030(5) 0.055(6) 0.003(4) 0.001(4) -0.013(4)
C14 0.033(4) 0.044(5) 0.040(5) -0.010(3) 0.016(3) -0.015(4)

loop_
_atom_type_symbol
_atom_type_description
_atom_type_scat_dispersion_real
_atom_type_scat_dispersion_imag
_atom_type_scat_source
C C 0.0033 0.0016 'International Tables Vol C Tables 4.2.6.8 and 6.1.1.4'
H H 0.0000 0.0000 'International Tables Vol C Tables 4.2.6.8 and 6.1.1.4'
Zr Zr -2.9673 0.5597 'International Tables Vol C Tables 4.2.6.8 and 6.1.1.4'
Te Te -0.5308 1.6751 'International Tables Vol C Tables 4.2.6.8 and 6.1.1.4'

loop_
_geom_angle_atom_site_label_1
_geom_angle_atom_site_label_2
_geom_angle_atom_site_label_3
_geom_angle_site_symmetry_1
_geom_angle_site_symmetry_3
_geom_angle
_geom_angle_publ_flag
C3 Zr1 C3 . 2_665 98.0(4) ?
C3 Zr1 C4 . 2_665 82.9(3) ?
C3 Zr1 C4 2_665 2_665 33.0(2) ?
C3 Zr1 C4 . . 33.0(2) ?
C3 Zr1 C4 2_665 . 82.9(3) ?
C4 Zr1 C4 2_665 . 85.7(5) ?
C3 Zr1 C5 . 2_665 102.3(4) ?
C3 Zr1 C5 2_665 2_665 53.6(2) ?
C4 Zr1 C5 2_665 2_665 31.5(3) ?
C4 Zr1 C5 . 2_665 115.4(5) ?
C3 Zr1 C5 . . 53.6(2) ?
C3 Zr1 C5 2_665 . 102.3(4) ?
C4 Zr1 C5 2_665 . 115.4(5) ?
C4 Zr1 C5 . . 31.5(3) ?
C5 Zr1 C5 2_665 . 146.4(6) ?
C3 Zr1 C2 . 2_665 130.0(3) ?
C3 Zr1 C2 2_665 2_665 32.2(3) ?
C4 Zr1 C2 2_665 2_665 52.8(2) ?
C4 Zr1 C2 . 2_665 112.2(3) ?
C5 Zr1 C2 2_665 2_665 52.3(3) ?
C5 Zr1 C2 . 2_665 121.5(3) ?
C3 Zr1 C2 . . 32.2(3) ?
C3 Zr1 C2 2_665 . 130.0(3) ?
C4 Zr1 C2 2_665 . 112.2(3) ?
C4 Zr1 C2 . . 52.8(2) ?
C5 Zr1 C2 2_665 . 121.5(3) ?
C5 Zr1 C2 . . 52.3(3) ?
C2 Zr1 C2 2_665 . 162.2(4) ?
C3 Zr1 C1 . 2_665 133.6(3) ?
C3 Zr1 C1 2_665 2_665 53.5(3) ?
C4 Zr1 C1 2_665 2_665 52.8(3) ?
C4 Zr1 C1 . 2_665 135.3(3) ?
C5 Zr1 C1 2_665 2_665 32.1(3) ?
C5 Zr1 C1 . 2_665 152.7(3) ?
C2 Zr1 C1 2_665 2_665 31.3(3) ?
C2 Zr1 C1 . 2_665 151.2(3) ?
C3 Zr1 C1 . . 53.5(3) ?
C3 Zr1 C1 2_665 . 133.6(3) ?
C4 Zr1 C1 2_665 . 135.3(3) ?
C4 Zr1 C1 . . 52.8(3) ?
C5 Zr1 C1 2_665 . 152.7(3) ?
C5 Zr1 C1 . . 32.1(3) ?
C2 Zr1 C1 2_665 . 151.2(3) ?
C2 Zr1 C1 . . 31.3(3) ?
C1 Zr1 C1 2_665 . 171.7(5) ?
C3 Zr1 Te1 . . 135.49(14) ?
C3 Zr1 Te1 2_665 . 94.75(19) ?
C4 Zr1 Te1 2_665 . 125.22(16) ?
C4 Zr1 Te1 . . 108.2(2) ?
C5 Zr1 Te1 2_665 . 119.3(3) ?
C5 Zr1 Te1 . . 82.0(2) ?
C2 Zr1 Te1 2_665 . 73.43(16) ?
C2 Zr1 Te1 . . 118.2(2) ?
C1 Zr1 Te1 2_665 . 87.3(3) ?
C1 Zr1 Te1 . . 87.7(3) ?
C3 Zr1 Te1 . 2_665 94.75(19) ?
C3 Zr1 Te1 2_665 2_665 135.49(14) ?
C4 Zr1 Te1 2_665 2_665 108.2(2) ?
C4 Zr1 Te1 . 2_665 125.22(16) ?
C5 Zr1 Te1 2_665 2_665 82.0(2) ?
C5 Zr1 Te1 . 2_665 119.3(3) ?
C2 Zr1 Te1 2_665 2_665 118.2(2) ?
C2 Zr1 Te1 . 2_665 73.43(16) ?
C1 Zr1 Te1 2_665 2_665 87.7(3) ?
C1 Zr1 Te1 . 2_665 87.3(3) ?
Te1 Zr1 Te1 . 2_665 105.34(5) y
C6 Te1 Zr1 . . 108.06(16) y
C2 C1 C5 . . 107.3(9) ?
C2 C1 Zr1 . . 74.3(5) ?
C5 C1 Zr1 . . 73.3(6) ?
C2 C1 H1 . . 125.9 ?
C5 C1 H1 . . 125.9 ?
Zr1 C1 H1 . . 125.9 ?
C1 C2 C3 . . 109.6(7) ?
C1 C2 Zr1 . . 74.3(4) ?
C3 C2 Zr1 . . 71.3(4) ?
C1 C2 H2 . . 125.1 ?
C3 C2 H2 . . 125.1 ?
Zr1 C2 H2 . . 125.1 ?
C2 C3 C4 . . 105.8(7) ?
C2 C3 Zr1 . . 76.4(4) ?
C4 C3 Zr1 . . 74.1(4) ?
C2 C3 H3 . . 126.3 ?
C4 C3 H3 . . 126.3 ?
Zr1 C3 H3 . . 126.3 ?
C5 C4 C3 . . 108.9(8) ?
C5 C4 Zr1 . . 75.6(5) ?
C3 C4 Zr1 . . 72.9(4) ?
C5 C4 H4 . . 125.2 ?
C3 C4 H4 . . 125.2 ?
Zr1 C4 H4 . . 125.2 ?
C4 C5 C1 . . 108.3(8) ?
C4 C5 Zr1 . . 72.9(5) ?
C1 C5 Zr1 . . 74.5(6) ?
C4 C5 H5 . . 125.6 ?
C1 C5 H5 . . 125.6 ?
Zr1 C5 H5 . . 125.6 ?
C7 C6 C11 . . 120.6(6) y
C7 C6 Te1 . . 119.9(5) ?
C11 C6 Te1 . . 119.5(5) ?
C6 C7 C8 . . 117.7(6) ?
C6 C7 C12 . . 123.0(6) ?
C8 C7 C12 . . 119.3(6) ?
C9 C8 C7 . . 122.6(7) ?
C9 C8 H8 . . 118.7 ?
C7 C8 H8 . . 118.7 ?
C8 C9 C10 . . 118.2(7) ?
C8 C9 C13 . . 119.9(7) ?
C10 C9 C13 . . 121.8(8) ?
C9 C10 C11 . . 121.2(7) ?
C9 C10 H10 . . 119.4 ?
C11 C10 H10 . . 119.4 ?
C10 C11 C6 . . 119.6(6) ?
C10 C11 C14 . . 118.1(6) ?
C6 C11 C14 . . 122.3(6) ?
C7 C12 H12A . . 109.5 ?
C7 C12 H12B . . 109.5 ?
H12A C12 H12B . . 109.5 ?
C7 C12 H12C . . 109.5 ?
H12A C12 H12C . . 109.5 ?
H12B C12 H12C . . 109.5 ?
C9 C13 H13A . . 109.5 ?
C9 C13 H13B . . 109.5 ?
H13A C13 H13B . . 109.5 ?
C9 C13 H13C . . 109.5 ?
H13A C13 H13C . . 109.5 ?
H13B C13 H13C . . 109.5 ?
C11 C14 H14A . . 109.5 ?
C11 C14 H14B . . 109.5 ?
H14A C14 H14B . . 109.5 ?
C11 C14 H14C . . 109.5 ?
H14A C14 H14C . . 109.5 ?
H14B C14 H14C . . 109.5 ?

loop_
_geom_bond_atom_site_label_1
_geom_bond_atom_site_label_2
_geom_bond_site_symmetry_2
_geom_bond_distance
_geom_bond_publ_flag
Zr1 C1 . 2.519(8) y
Zr1 C2 . 2.519(7) y
Zr1 C3 . 2.455(7) y
Zr1 C4 . 2.470(7) y
Zr1 C5 . 2.504(8) y
Zr1 C3 2_665 2.455(7) ?
Zr1 C4 2_665 2.470(7) ?
Zr1 C5 2_665 2.504(8) ?
Zr1 C2 2_665 2.519(7) ?
Zr1 C1 2_665 2.519(8) ?
Zr1 Te1 . 2.8694(10) y
Zr1 Te1 2_665 2.8694(10) ?
Te1 C6 . 2.150(7) y
C1 C2 . 1.360(13) ?
C1 C5 . 1.390(15) ?
C1 H1 . 0.9500 ?
C2 C3 . 1.382(12) ?
C2 H2 . 0.9500 ?
C3 C4 . 1.399(10) ?
C3 H3 . 0.9500 ?
C4 C5 . 1.350(13) ?
C4 H4 . 0.9500 ?
C5 H5 . 0.9500 ?
C6 C7 . 1.393(9) ?
C6 C11 . 1.398(9) ?
C7 C8 . 1.415(9) ?
C7 C12 . 1.507(9) ?
C8 C9 . 1.375(11) ?
C8 H8 . 0.9500 ?
C9 C10 . 1.393(11) ?
C9 C13 . 1.499(12) ?
C10 C11 . 1.395(9) ?
C10 H10 . 0.9500 ?
C11 C14 . 1.512(9) ?
C12 H12A . 0.9800 ?
C12 H12B . 0.9800 ?
C12 H12C . 0.9800 ?
C13 H13A . 0.9800 ?
C13 H13B . 0.9800 ?
C13 H13C . 0.9800 ?
C14 H14A . 0.9800 ?
C14 H14B . 0.9800 ?
C14 H14C . 0.9800 ?

loop_
_geom_torsion_atom_site_label_1
_geom_torsion_atom_site_label_2
_geom_torsion_atom_site_label_3
_geom_torsion_atom_site_label_4
_geom_torsion_site_symmetry_1
_geom_torsion
_geom_torsion_publ_flag
Zr1 Te1 C6 C7 . 77.0(5) y
Zr1 Te1 C6 C11 . -103.8(5) y
Te1 Zr1 Te1 C6 2_665 -79.80(19) y
